data_7130523
loop_
_publ_author_name
'Gharpure, Santosh J.'
'Fartade, Dipak J.'
'Gupta, Krishna S.'
'Patel, Raj K.'

_publ_section_title
;
 Transposition of an acrylate moiety in TMSOTf-mediated reaction of
 alkynyl vinylogous carbonates gives heterocyclic dienes
;
_journal_name_full 'Chemical Communications'
_journal_paper_doi 10.1039/D2CC03802A
_journal_year 2022
_chemical_formula_moiety 'C28 H33 N O5 S'
_chemical_formula_sum 'C28 H33 N O5 S'
_chemical_formula_weight 495.61
_space_group_crystal_system monoclinic
_space_group_IT_number 14
_space_group_name_Hall '-P 2yn'
_space_group_name_H-M_alt 'P 1 21/n 1'
_atom_sites_solution_hydrogens geom
_atom_sites_solution_primary dual
_audit_creation_date 2022-03-15
_audit_creation_method
;
Olex2 1.3-ac4
(compiled 2019.04.23 svn.r3594 for Rigaku Oxford Diffraction, GUI svn.r5739)
;
_audit_update_record
;
2022-06-25 deposited with the CCDC.	2022-08-05 downloaded from the CCDC.
;
_cell_angle_alpha 90
_cell_angle_beta 105.570(3)
_cell_angle_gamma 90
_cell_formula_units_Z 4
_cell_length_a 11.7622(4)
_cell_length_b 14.0804(3)
_cell_length_c 16.2304(5)
_cell_measurement_reflns_used 6973
_cell_measurement_temperature 150.00(10)
_cell_measurement_theta_max 24.2360
_cell_measurement_theta_min 1.9190
_cell_volume 2589.38(14)
_computing_cell_refinement 'CrysAlisPro 1.171.41.93a (Rigaku OD, 2020)'
_computing_data_collection 'CrysAlisPro 1.171.41.93a (Rigaku OD, 2020)'
_computing_data_reduction 'CrysAlisPro 1.171.41.93a (Rigaku OD, 2020)'
_computing_molecular_graphics 'Olex2 (Dolomanov et al., 2009)'
_computing_publication_material 'Olex2 (Dolomanov et al., 2009)'
_computing_structure_refinement 'ShelXL (Sheldrick, 2015)'
_computing_structure_solution 'ShelXT (Sheldrick, 2015)'
_diffrn_ambient_environment N~2~
_diffrn_ambient_temperature 150.00(10)
_diffrn_detector 'CCD plate'
_diffrn_measured_fraction_theta_full 0.999
_diffrn_measured_fraction_theta_max 0.999
_diffrn_measurement_details
;
List of Runs (angles in degrees, time in seconds):

  # Type    Start    End  Width  t~exp~   \w     \q     \k     \f   Frames
#--------------------------------------------------------------------------
  1  \f    -33.73 174.27   1.00    2.00   6.61  -9.84 -31.50    --   208
  2  \w    -65.46  -0.46   1.00    2.00    --  -19.34  94.56  73.16   65
  3  \w   -100.81  15.19   1.00    2.00    --   -9.84 -59.25-123.92  116
  4  \w    -65.46  -0.46   1.00    2.00    --  -19.34  94.56   1.16   65
  5  \w    -60.88   0.12   1.00    2.00    --  -14.77  94.56 -34.84   61
  6  \w   -100.81  15.19   1.00    2.00    --   -9.84 -59.25  20.08  116
;
_diffrn_measurement_device 'abstract diffractometer'
_diffrn_measurement_device_type 'Saxi-CrysAlisPro-abstract goniometer imported SAXI images'
_diffrn_measurement_method '\w and \f scans'
_diffrn_orient_matrix_type 'CrysAlisPro convention (1999,Acta A55,543-557)'
_diffrn_orient_matrix_UB_11 -0.0524115000
_diffrn_orient_matrix_UB_12 -0.0024058000
_diffrn_orient_matrix_UB_13 0.0136110000
_diffrn_orient_matrix_UB_21 0.0342493000
_diffrn_orient_matrix_UB_22 -0.0037332000
_diffrn_orient_matrix_UB_23 0.0431078000
_diffrn_orient_matrix_UB_31 0.0000258000
_diffrn_orient_matrix_UB_32 0.0501700000
_diffrn_orient_matrix_UB_33 0.0038709000
_diffrn_radiation_monochromator graphite
_diffrn_radiation_probe x-ray
_diffrn_radiation_type 'Mo K\a'
_diffrn_radiation_wavelength 0.71073
_diffrn_reflns_av_R_equivalents 0.1015
_diffrn_reflns_av_unetI/netI 0.0451
_diffrn_reflns_Laue_measured_fraction_full 0.999
_diffrn_reflns_Laue_measured_fraction_max 0.999
_diffrn_reflns_limit_h_max 13
_diffrn_reflns_limit_h_min -13
_diffrn_reflns_limit_k_max 16
_diffrn_reflns_limit_k_min -16
_diffrn_reflns_limit_l_max 19
_diffrn_reflns_limit_l_min -19
_diffrn_reflns_number 44142
_diffrn_reflns_point_group_measured_fraction_full 0.999
_diffrn_reflns_point_group_measured_fraction_max 0.999
_diffrn_reflns_theta_full 24.999
_diffrn_reflns_theta_max 24.999
_diffrn_reflns_theta_min 1.916
_diffrn_source 'fine-focus sealed X-ray tube'
_diffrn_source_type 'Enhance (Mo) X-ray Source'
_exptl_absorpt_coefficient_mu 0.163
_exptl_absorpt_correction_T_max 1.00000
_exptl_absorpt_correction_T_min 0.90165
_exptl_absorpt_correction_type multi-scan
_exptl_absorpt_process_details
;
CrysAlisPro 1.171.41.93a (Rigaku Oxford Diffraction, 2020)
Empirical absorption correction using spherical harmonics,
implemented in SCALE3 ABSPACK scaling algorithm.
;
_exptl_crystal_colour colourless
_exptl_crystal_colour_primary colourless
_exptl_crystal_density_diffrn 1.271
_exptl_crystal_description block
_exptl_crystal_F_000 1056
_exptl_crystal_size_max 0.438
_exptl_crystal_size_mid 0.046
_exptl_crystal_size_min 0.023
_refine_diff_density_max 0.322
_refine_diff_density_min -0.416
_refine_diff_density_rms 0.051
_refine_ls_extinction_coef 0.0071(11)
_refine_ls_extinction_expression Fc^*^=kFc[1+0.001xFc^2^\l^3^/sin(2\q)]^-1/4^
_refine_ls_extinction_method 'SHELXL-2018/3 (Sheldrick 2018)'
_refine_ls_goodness_of_fit_ref 1.064
_refine_ls_hydrogen_treatment constr
_refine_ls_matrix_type full
_refine_ls_number_parameters 320
_refine_ls_number_reflns 4561
_refine_ls_number_restraints 0
_refine_ls_restrained_S_all 1.064
_refine_ls_R_factor_all 0.0611
_refine_ls_R_factor_gt 0.0463
_refine_ls_shift/su_max 0.001
_refine_ls_shift/su_mean 0.000
_refine_ls_structure_factor_coef Fsqd
_refine_ls_weighting_details 'w=1/[\s^2^(Fo^2^)+(0.0560P)^2^+1.1223P] where P=(Fo^2^+2Fc^2^)/3'
_refine_ls_weighting_scheme calc
_refine_ls_wR_factor_gt 0.1153
_refine_ls_wR_factor_ref 0.1255
_reflns_Friedel_coverage 0.000
_reflns_number_gt 3604
_reflns_number_total 4561
_reflns_threshold_expression 'I > 2\s(I)'
_cod_data_source_file d2cc03802a2.cif
_cod_data_source_block sjg_djf_10_60_s1_autored
_cod_database_code 7130523
_shelx_shelxl_version_number 2018/3
_shelx_space_group_comment
;
The symmetry employed for this shelxl refinement is uniquely defined
by the following loop, which should always be used as a source of
symmetry information in preference to the above space-group names.
They are only intended as comments.
;
_shelx_estimated_absorpt_t_max 0.996
_shelx_estimated_absorpt_t_min 0.932
_reflns_odcompleteness_completeness 82.51
_reflns_odcompleteness_iscentric 1
_reflns_odcompleteness_theta 36.86
_olex2_refinement_description
;
1. Fixed Uiso
 At 1.2 times of:
  All C(H) groups, All C(H,H) groups
 At 1.5 times of:
  All C(H,H,H) groups
2.a Ternary CH refined with riding coordinates:
 C00F(H00F), C00H(H00H)
2.b Secondary CH2 refined with riding coordinates:
 C009(H00A,H00B), C00R(H00C,H00G), C00T(H00M,H00P), C00U(H00R,H00T), C00V(H00U,
 H00V), C00W(H00W,H00X)
2.c Aromatic/amide H refined with riding coordinates:
 C00D(H00D), C00E(H00E), C00I(H00I), C00J(H00J), C00K(H00K), C00L(H00L),
 C00N(H00N), C00O(H00O), C00Q(H00Q), C00S(H00S)
2.d Idealised Me refined as rotating group:
 C00X(H00Y,H,HA), C00Y(H00Z,HB,HC), C00Z(H00,HD,HE)
;
_smtbx_masks_void_probe_radius 1.2
_smtbx_masks_void_truncation_radius 1.2
_olex2_submission_special_instructions 'No special instructions were received'
_oxdiff_exptl_absorpt_empirical_details
;
Empirical correction (ABSPACK) includes:
- Absorption correction using spherical harmonics
- Frame scaling
;
_oxdiff_exptl_absorpt_empirical_full_max 1.221
_oxdiff_exptl_absorpt_empirical_full_min 0.818

loop_
_space_group_symop_operation_xyz
'x, y, z'
'-x+1/2, y+1/2, -z+1/2'
'-x, -y, -z'
'x-1/2, -y-1/2, z-1/2'

loop_
_atom_site_label
_atom_site_type_symbol
_atom_site_fract_x
_atom_site_fract_y
_atom_site_fract_z
_atom_site_U_iso_or_equiv
_atom_site_adp_type
_atom_site_occupancy
_atom_site_site_symmetry_order
_atom_site_calc_flag
_atom_site_refinement_flags_posn
_atom_site_refinement_flags_adp
_atom_site_refinement_flags_occupancy
_atom_site_disorder_assembly
_atom_site_disorder_group
S01 S 0.38654(5) 0.91522(4) 0.58329(3) 0.02692(18) Uani 1 1 d . . . . .
O002 O 0.19618(12) 0.77731(9) 0.38495(9) 0.0239(3) Uani 1 1 d . . . . .
O003 O 0.69337(14) 0.60461(10) 0.36454(10) 0.0335(4) Uani 1 1 d . . . . .
O004 O 0.51083(14) 0.89802(12) 0.61294(10) 0.0368(4) Uani 1 1 d . . . . .
O005 O 0.80969(14) 0.73407(11) 0.39373(11) 0.0359(4) Uani 1 1 d . . . . .
O006 O 0.33774(16) 1.00007(10) 0.60911(10) 0.0387(4) Uani 1 1 d . . . . .
N007 N 0.35263(15) 0.91596(11) 0.47954(11) 0.0227(4) Uani 1 1 d . . . . .
C008 C 0.40696(18) 0.77161(13) 0.40450(12) 0.0212(5) Uani 1 1 d . . . . .
C009 C 0.43143(18) 0.87435(14) 0.43316(13) 0.0220(5) Uani 1 1 d . . . . .
H00A H 0.513287 0.878359 0.470125 0.026 Uiso 1 1 calc R . . . .
H00B H 0.427237 0.913725 0.381896 0.026 Uiso 1 1 calc R . . . .
C00A C 0.29980(18) 0.72941(14) 0.39054(12) 0.0215(5) Uani 1 1 d . . . . .
C00B C 0.27565(19) 0.62620(14) 0.37991(13) 0.0222(5) Uani 1 1 d . . . . .
C00C C 0.31364(19) 0.81881(14) 0.61558(12) 0.0238(5) Uani 1 1 d . . . . .
C00D C 0.50604(18) 0.71858(14) 0.39133(12) 0.0225(5) Uani 1 1 d . . . . .
H00D H 0.491651 0.654049 0.374706 0.027 Uiso 1 1 calc R . . . .
C00E C 0.18162(19) 0.59320(14) 0.31417(13) 0.0239(5) Uani 1 1 d . . . . .
H00E H 0.133759 0.637177 0.275634 0.029 Uiso 1 1 calc R . . . .
C00F C 0.18818(19) 0.87539(14) 0.35695(13) 0.0239(5) Uani 1 1 d . . . . .
H00F H 0.238144 0.884445 0.316493 0.029 Uiso 1 1 calc R . . . .
C00G C 0.70691(19) 0.68763(15) 0.38400(13) 0.0258(5) Uani 1 1 d . . . . .
C00H C 0.23124(19) 0.94123(14) 0.43263(14) 0.0248(5) Uani 1 1 d . . . . .
H00H H 0.179706 0.931747 0.471940 0.030 Uiso 1 1 calc R . . . .
C00I C 0.61597(19) 0.75075(14) 0.40008(13) 0.0247(5) Uani 1 1 d . . . . .
H00I H 0.635038 0.814720 0.416780 0.030 Uiso 1 1 calc R . . . .
C00J C 0.1573(2) 0.49731(14) 0.30450(13) 0.0253(5) Uani 1 1 d . . . . .
H00J H 0.093697 0.476410 0.258611 0.030 Uiso 1 1 calc R . . . .
C00K C 0.34286(19) 0.55942(14) 0.43655(14) 0.0259(5) Uani 1 1 d . . . . .
H00K H 0.406884 0.580099 0.482271 0.031 Uiso 1 1 calc R . . . .
C00L C 0.3537(2) 0.72709(15) 0.60896(13) 0.0286(5) Uani 1 1 d . . . . .
H00L H 0.419621 0.716675 0.586803 0.034 Uiso 1 1 calc R . . . .
C00M C 0.2020(2) 0.66550(15) 0.66883(14) 0.0297(5) Uani 1 1 d . . . . .
C00N C 0.3167(2) 0.46358(15) 0.42641(14) 0.0302(5) Uani 1 1 d . . . . .
H00N H 0.363244 0.419440 0.465508 0.036 Uiso 1 1 calc R . . . .
C00O C 0.2177(2) 0.83467(15) 0.64871(14) 0.0304(5) Uani 1 1 d . . . . .
H00O H 0.190039 0.897324 0.653199 0.036 Uiso 1 1 calc R . . . .
C00P C 0.2238(2) 0.43042(15) 0.36035(14) 0.0295(5) Uani 1 1 d . . . . .
C00Q C 0.2974(2) 0.65116(15) 0.63461(14) 0.0301(5) Uani 1 1 d . . . . .
H00Q H 0.323992 0.588412 0.628889 0.036 Uiso 1 1 calc R . . . .
C00R C 0.0604(2) 0.89566(15) 0.31042(16) 0.0331(6) Uani 1 1 d . . . . .
H00C H 0.009785 0.884371 0.349296 0.040 Uiso 1 1 calc R . . . .
H00G H 0.034451 0.852444 0.260806 0.040 Uiso 1 1 calc R . . . .
C00S C 0.1635(2) 0.75765(16) 0.67497(15) 0.0321(5) Uani 1 1 d . . . . .
H00S H 0.098174 0.768106 0.697801 0.038 Uiso 1 1 calc R . . . .
C00T C 0.2191(2) 1.04481(14) 0.40279(15) 0.0318(5) Uani 1 1 d . . . . .
H00M H 0.243822 1.087314 0.453026 0.038 Uiso 1 1 calc R . . . .
H00P H 0.271678 1.056625 0.365379 0.038 Uiso 1 1 calc R . . . .
C00U C 0.0478(2) 0.99952(16) 0.27959(16) 0.0385(6) Uani 1 1 d . . . . .
H00R H 0.093365 1.009188 0.237078 0.046 Uiso 1 1 calc R . . . .
H00T H -0.036159 1.013339 0.251395 0.046 Uiso 1 1 calc R . . . .
C00V C 0.9085(2) 0.67858(16) 0.38108(17) 0.0379(6) Uani 1 1 d . . . . .
H00U H 0.962924 0.720792 0.361077 0.045 Uiso 1 1 calc R . . . .
H00V H 0.878658 0.629857 0.336538 0.045 Uiso 1 1 calc R . . . .
C00W C 0.0924(2) 1.06700(16) 0.35415(18) 0.0419(7) Uani 1 1 d . . . . .
H00W H 0.041296 1.062063 0.393502 0.050 Uiso 1 1 calc R . . . .
H00X H 0.087675 1.133030 0.332535 0.050 Uiso 1 1 calc R . . . .
C00X C 0.1426(3) 0.58264(17) 0.69842(17) 0.0430(6) Uani 1 1 d . . . . .
H00Y H 0.069517 0.567248 0.654757 0.065 Uiso 1 1 calc GR . . . .
H H 0.123980 0.599129 0.752020 0.065 Uiso 1 1 calc GR . . . .
HA H 0.195395 0.527550 0.707769 0.065 Uiso 1 1 calc GR . . . .
C00Y C 0.1971(2) 0.32550(15) 0.35050(16) 0.0410(6) Uani 1 1 d . . . . .
H00Z H 0.164667 0.304035 0.396978 0.061 Uiso 1 1 calc GR . . . .
HB H 0.269867 0.290488 0.352707 0.061 Uiso 1 1 calc GR . . . .
HC H 0.139426 0.313890 0.295432 0.061 Uiso 1 1 calc GR . . . .
C00Z C 0.9733(3) 0.6315(3) 0.4621(2) 0.0679(10) Uani 1 1 d . . . . .
H00 H 1.039245 0.594730 0.452331 0.102 Uiso 1 1 calc GR . . . .
HD H 0.919702 0.589008 0.481355 0.102 Uiso 1 1 calc GR . . . .
HE H 1.003773 0.679848 0.505897 0.102 Uiso 1 1 calc GR . . . .

loop_
_atom_site_aniso_label
_atom_site_aniso_U_11
_atom_site_aniso_U_22
_atom_site_aniso_U_33
_atom_site_aniso_U_23
_atom_site_aniso_U_13
_atom_site_aniso_U_12
S01 0.0329(4) 0.0258(3) 0.0226(3) -0.0041(2) 0.0082(2) -0.0083(2)
O002 0.0230(8) 0.0183(7) 0.0306(8) 0.0030(6) 0.0073(6) -0.0015(6)
O003 0.0307(9) 0.0262(8) 0.0458(10) -0.0052(7) 0.0143(8) -0.0022(7)
O004 0.0308(10) 0.0492(10) 0.0269(9) 0.0010(7) 0.0019(7) -0.0142(7)
O005 0.0255(9) 0.0295(8) 0.0575(11) -0.0060(7) 0.0196(8) -0.0045(7)
O006 0.0634(12) 0.0239(8) 0.0351(9) -0.0100(7) 0.0239(9) -0.0092(8)
N007 0.0237(10) 0.0225(9) 0.0227(9) -0.0013(7) 0.0077(8) -0.0005(7)
C008 0.0244(12) 0.0196(10) 0.0192(10) 0.0019(8) 0.0054(9) -0.0004(8)
C009 0.0223(11) 0.0217(10) 0.0229(11) -0.0005(8) 0.0080(9) -0.0015(8)
C00A 0.0243(12) 0.0212(10) 0.0191(10) 0.0002(8) 0.0057(9) 0.0013(8)
C00B 0.0237(11) 0.0214(10) 0.0239(11) -0.0009(8) 0.0106(9) -0.0023(9)
C00C 0.0262(12) 0.0254(11) 0.0185(10) -0.0014(8) 0.0039(9) -0.0037(9)
C00D 0.0279(12) 0.0188(10) 0.0206(10) 0.0010(8) 0.0062(9) -0.0012(8)
C00E 0.0261(12) 0.0235(11) 0.0242(11) 0.0004(8) 0.0104(9) -0.0008(9)
C00F 0.0276(12) 0.0189(10) 0.0247(11) 0.0032(8) 0.0065(9) -0.0001(9)
C00G 0.0260(12) 0.0257(11) 0.0272(11) 0.0012(9) 0.0097(9) -0.0032(9)
C00H 0.0222(11) 0.0220(10) 0.0316(12) 0.0006(9) 0.0098(9) 0.0004(8)
C00I 0.0268(12) 0.0207(10) 0.0277(11) -0.0017(8) 0.0095(9) -0.0028(9)
C00J 0.0270(12) 0.0264(11) 0.0241(11) -0.0045(8) 0.0096(9) -0.0062(9)
C00K 0.0269(12) 0.0252(11) 0.0257(11) 0.0004(9) 0.0072(9) -0.0035(9)
C00L 0.0309(13) 0.0308(12) 0.0266(12) 0.0028(9) 0.0120(10) 0.0047(9)
C00M 0.0340(13) 0.0339(12) 0.0225(11) 0.0043(9) 0.0099(10) -0.0034(10)
C00N 0.0374(14) 0.0220(11) 0.0331(12) 0.0061(9) 0.0129(11) 0.0033(9)
C00O 0.0331(13) 0.0279(11) 0.0323(12) -0.0011(9) 0.0126(10) 0.0036(10)
C00P 0.0373(14) 0.0239(11) 0.0320(12) -0.0015(9) 0.0176(11) -0.0078(10)
C00Q 0.0392(14) 0.0249(11) 0.0280(12) 0.0028(9) 0.0122(11) 0.0040(10)
C00R 0.0278(13) 0.0274(12) 0.0399(14) 0.0012(10) 0.0020(11) -0.0001(9)
C00S 0.0301(13) 0.0351(13) 0.0360(13) 0.0025(10) 0.0176(11) 0.0000(10)
C00T 0.0299(13) 0.0193(11) 0.0448(14) -0.0002(10) 0.0078(11) -0.0009(9)
C00U 0.0285(14) 0.0345(13) 0.0472(15) 0.0111(11) 0.0011(11) 0.0044(10)
C00V 0.0268(13) 0.0312(12) 0.0624(17) -0.0013(11) 0.0237(12) -0.0019(10)
C00W 0.0331(14) 0.0239(12) 0.0658(18) 0.0057(11) 0.0084(13) 0.0038(10)
C00X 0.0560(18) 0.0343(13) 0.0472(15) 0.0081(11) 0.0283(14) -0.0046(12)
C00Y 0.0592(18) 0.0219(12) 0.0452(15) -0.0022(10) 0.0198(13) -0.0079(11)
C00Z 0.0430(18) 0.105(3) 0.0533(19) -0.0083(18) 0.0084(15) 0.0271(18)

loop_
_atom_type_symbol
_atom_type_description
_atom_type_scat_dispersion_real
_atom_type_scat_dispersion_imag
_atom_type_scat_source
C C 0.0033 0.0016 'International Tables Vol C Tables 4.2.6.8 and 6.1.1.4'
H H 0.0000 0.0000 'International Tables Vol C Tables 4.2.6.8 and 6.1.1.4'
N N 0.0061 0.0033 'International Tables Vol C Tables 4.2.6.8 and 6.1.1.4'
O O 0.0106 0.0060 'International Tables Vol C Tables 4.2.6.8 and 6.1.1.4'
S S 0.1246 0.1234 'International Tables Vol C Tables 4.2.6.8 and 6.1.1.4'

loop_
_geom_angle_atom_site_label_1
_geom_angle_atom_site_label_2
_geom_angle_atom_site_label_3
_geom_angle
_geom_angle_site_symmetry_1
_geom_angle_site_symmetry_3
_geom_angle_publ_flag
O004 S01 O006 119.66(10) . . ?
O004 S01 N007 107.11(10) . . ?
O004 S01 C00C 107.74(10) . . ?
O006 S01 N007 106.93(9) . . ?
O006 S01 C00C 106.87(10) . . ?
N007 S01 C00C 108.08(9) . . ?
C00A O002 C00F 118.05(16) . . ?
C00G O005 C00V 116.57(17) . . ?
C009 N007 S01 121.18(14) . . ?
C009 N007 C00H 119.43(16) . . ?
C00H N007 S01 118.23(14) . . ?
C00A C008 C009 123.92(19) . . ?
C00A C008 C00D 119.89(18) . . ?
C00D C008 C009 116.19(18) . . ?
N007 C009 C008 116.31(17) . . ?
O002 C00A C00B 109.55(17) . . ?
C008 C00A O002 124.32(18) . . ?
C008 C00A C00B 126.12(19) . . ?
C00E C00B C00A 120.25(18) . . ?
C00E C00B C00K 118.06(18) . . ?
C00K C00B C00A 121.65(18) . . ?
C00L C00C S01 119.48(17) . . ?
C00L C00C C00O 120.4(2) . . ?
C00O C00C S01 120.12(16) . . ?
C00I C00D C008 126.99(19) . . ?
C00J C00E C00B 120.69(19) . . ?
O002 C00F C00H 110.48(16) . . ?
O002 C00F C00R 107.92(16) . . ?
C00H C00F C00R 111.09(18) . . ?
O003 C00G O005 123.4(2) . . ?
O003 C00G C00I 125.5(2) . . ?
O005 C00G C00I 111.09(17) . . ?
N007 C00H C00F 109.82(17) . . ?
N007 C00H C00T 112.91(17) . . ?
C00F C00H C00T 110.14(17) . . ?
C00D C00I C00G 120.33(19) . . ?
C00E C00J C00P 121.6(2) . . ?
C00N C00K C00B 120.5(2) . . ?
C00Q C00L C00C 119.8(2) . . ?
C00Q C00M C00X 120.5(2) . . ?
C00S C00M C00Q 118.5(2) . . ?
C00S C00M C00X 120.9(2) . . ?
C00K C00N C00P 121.5(2) . . ?
C00S C00O C00C 118.8(2) . . ?
C00J C00P C00Y 121.9(2) . . ?
C00N C00P C00J 117.55(19) . . ?
C00N C00P C00Y 120.6(2) . . ?
C00L C00Q C00M 120.7(2) . . ?
C00F C00R C00U 109.68(18) . . ?
C00O C00S C00M 121.7(2) . . ?
C00W C00T C00H 110.80(18) . . ?
C00W C00U C00R 110.7(2) . . ?
O005 C00V C00Z 110.7(2) . . ?
C00U C00W C00T 111.5(2) . . ?

loop_
_geom_bond_atom_site_label_1
_geom_bond_atom_site_label_2
_geom_bond_distance
_geom_bond_site_symmetry_2
_geom_bond_publ_flag
S01 O004 1.4316(17) . ?
S01 O006 1.4358(16) . ?
S01 N007 1.6230(17) . ?
S01 C00C 1.759(2) . ?
O002 C00A 1.374(2) . ?
O002 C00F 1.449(2) . ?
O003 C00G 1.210(2) . ?
O005 C00G 1.346(3) . ?
O005 C00V 1.460(3) . ?
N007 C009 1.464(3) . ?
N007 C00H 1.470(3) . ?
C008 C009 1.523(3) . ?
C008 C00A 1.356(3) . ?
C008 C00D 1.447(3) . ?
C00A C00B 1.482(3) . ?
C00B C00E 1.394(3) . ?
C00B C00K 1.401(3) . ?
C00C C00L 1.389(3) . ?
C00C C00O 1.392(3) . ?
C00D C00I 1.341(3) . ?
C00E C00J 1.380(3) . ?
C00F C00H 1.513(3) . ?
C00F C00R 1.517(3) . ?
C00G C00I 1.467(3) . ?
C00H C00T 1.531(3) . ?
C00J C00P 1.393(3) . ?
C00K C00N 1.384(3) . ?
C00L C00Q 1.379(3) . ?
C00M C00Q 1.394(3) . ?
C00M C00S 1.387(3) . ?
C00M C00X 1.504(3) . ?
C00N C00P 1.390(3) . ?
C00O C00S 1.382(3) . ?
C00P C00Y 1.510(3) . ?
C00R C00U 1.540(3) . ?
C00T C00W 1.520(3) . ?
C00U C00W 1.517(3) . ?
C00V C00Z 1.487(4) . ?

loop_
_smtbx_masks_void_nr
_smtbx_masks_void_average_x
_smtbx_masks_void_average_y
_smtbx_masks_void_average_z
_smtbx_masks_void_volume
_smtbx_masks_void_count_electrons
_smtbx_masks_void_content
1 0.000 0.000 0.500 45.2 0.9 ?
2 0.500 0.500 0.000 45.2 0.9 ?
